data_1000074
loop_
_publ_author_name
'Laligant, Y'
'Le Bail, A'
'Avignant, D'
'Cousseins, J C'
'Ferey, G'

_publ_section_title
;
Crystal Structure of Li~3~ Th F~7~ solved by X-Ray and Neutron
Diffraction
;
_journal_coden_ASTM JSSCBI
_journal_name_full 'Journal of Solid State Chemistry'
_journal_page_first 206
_journal_page_last 212
_journal_paper_doi 10.1016/0022-4596(89)90081-9
_journal_volume 80
_journal_year 1989
_chemical_formula_structural 'Li3 Th F7'
_chemical_formula_sum 'F7 Li3 Th'
_chemical_name_systematic 'Trilithium thorium fluoride'
_space_group_IT_number 68
_symmetry_cell_setting orthorhombic
_symmetry_space_group_name_Hall '-C 2a 2ac'
_symmetry_space_group_name_H-M 'C c c a :2'
_cell_angle_alpha 90
_cell_angle_beta 90
_cell_angle_gamma 90
_cell_formula_units_Z 8
_cell_length_a 8.7590(2)
_cell_length_b 8.7280(2)
_cell_length_c 12.8956(3)
_cell_volume 985.8
_refine_ls_R_factor_all 0.1152
_cod_original_sg_symbol_H-M 'C c c a Z'
_cod_database_code 1000074

loop_
_symmetry_equiv_pos_as_xyz
x,y,z
1/2-x,y,1/2+z
1/2+x,1/2-y,1/2+z
-x,1/2-y,z
-x,-y,-z
1/2+x,-y,1/2-z
1/2-x,1/2+y,1/2-z
x,1/2+y,-z
1/2+x,1/2+y,z
-x,1/2+y,1/2+z
x,-y,1/2+z
1/2-x,-y,z
1/2-x,1/2-y,-z
x,1/2-y,1/2-z
-x,y,1/2-z
1/2+x,y,-z

loop_
_atom_site_label
_atom_site_type_symbol
_atom_site_symmetry_multiplicity
_atom_site_Wyckoff_symbol
_atom_site_fract_x
_atom_site_fract_y
_atom_site_fract_z
_atom_site_occupancy
_atom_site_attached_hydrogens
_atom_site_calc_flag
Th1 Th4+ 8 h 0.25 0. 0.1892(1) 1. 0 d
F1 F1- 8 h 0.25 0. 0.3742(3) 1. 0 d
F2 F1- 16 i 0.0610(4) 0.0973(4) 0.5796(4) 1. 0 d
F3 F1- 16 i 0.1476(4) 0.3106(4) 0.4224(4) 1. 0 d
F4 F1- 8 f 0. 0.4341(5) 0.25 1. 0 d
F5 F1- 8 e 0.3152(5) 0.25 0.25 1. 0 d
Li1 Li1+ 16 i 0.338(1) 0.179(1) 0.423(1) 0.75(3) 0 d
Li2 Li1+ 16 i 0.056(1) 0.103(1) 0.431(1) 0.75(3) 0 d

loop_
_atom_type_symbol
_atom_type_oxidation_number
Th4+ 4.000
F1- -1.000
Li1+ 1.000
